data_7710382
loop_
_publ_author_name
'Wang, Wen'
'Shang, Tao'
'Wang, Juan'
'Yao, Bin-Ling'
'Li, Li-Cun'
'Ma, Yue'
'Wang, Qing-Lun'
'Zhang, Yuan-Zhu'
'Zhang, Yi-Quan'
'Zhao, Bin'

_publ_section_title
;
 Slow magnetic relaxation in a Dy<sub>3</sub> triangle and a bistriangular
 Dy<sub>6</sub> cluster.
;
_journal_issue 24
_journal_name_full 'Dalton transactions (Cambridge, England : 2003)'
_journal_page_first 9404
_journal_page_last 9411
_journal_paper_doi 10.1039/d1dt03414f
_journal_volume 51
_journal_year 2022
_chemical_formula_moiety 'C39 H43 Dy3 N6 O13, 2(N O3), 2.295(H2 O)'
_chemical_formula_sum 'C39 H47.59 Dy3 N8 O21.3'
_chemical_formula_weight 1456.66
_space_group_crystal_system triclinic
_space_group_IT_number 2
_space_group_name_Hall '-P 1'
_space_group_name_H-M_alt 'P -1'
_atom_sites_solution_hydrogens mixed
_atom_sites_solution_primary iterative
_audit_creation_date 2021-11-08
_audit_creation_method
;
Olex2 1.2
(compiled 2018.05.29 svn.r3508 for OlexSys, GUI svn.r5506)
;
_audit_update_record
;
2022-02-13 deposited with the CCDC.	2022-05-27 downloaded from the CCDC.
;
_cell_angle_alpha 72.659(4)
_cell_angle_beta 88.383(3)
_cell_angle_gamma 82.404(4)
_cell_formula_units_Z 2
_cell_length_a 10.8894(5)
_cell_length_b 13.6662(7)
_cell_length_c 16.7262(6)
_cell_measurement_reflns_used 15443
_cell_measurement_temperature 150
_cell_measurement_theta_max 32.8020
_cell_measurement_theta_min 1.9660
_cell_volume 2354.99(19)
_computing_cell_refinement 'CrysAlisPro 1.171.39.46 (Rigaku OD, 2018)'
_computing_data_collection 'CrysAlisPro 1.171.39.46 (Rigaku OD, 2018)'
_computing_data_reduction 'CrysAlisPro 1.171.39.46 (Rigaku OD, 2018)'
_computing_molecular_graphics 'Olex2 (Dolomanov et al., 2009)'
_computing_publication_material 'Olex2 (Dolomanov et al., 2009)'
_computing_structure_refinement 'olex2.refine (Bourhis et al., 2015)'
_computing_structure_solution 'olex2.solve (Bourhis et al., 2015)'
_diffrn_ambient_temperature 150.0
_diffrn_detector 'CCD plate'
_diffrn_measured_fraction_theta_full 0.999
_diffrn_measured_fraction_theta_max 0.999
_diffrn_measurement_details
;
List of Runs (angles in degrees, time in seconds):

  # Type    Start    End  Width  t~exp~   \w     \q     \k     \f   Frames
#--------------------------------------------------------------------------
  1  \w   -115.00  65.00   0.50    3.00    --  -25.00  45.00   0.00  360
  2  \w   -115.00  65.00   0.50    3.00    --  -25.00  45.00  90.00  360
  3  \w   -115.00  65.00   0.50    3.00    --  -25.00  45.00 180.00  360
;
_diffrn_measurement_device 'abstract diffractometer'
_diffrn_measurement_device_type 'dtrek-CrysAlisPro-abstract goniometer imported rigaku-d*trek images'
_diffrn_measurement_method '\w scans'
_diffrn_orient_matrix_type 'CrysAlisPro convention (1999,Acta A55,543-557)'
_diffrn_orient_matrix_UB_11 0.0434497000
_diffrn_orient_matrix_UB_12 -0.0154974000
_diffrn_orient_matrix_UB_13 -0.0277055000
_diffrn_orient_matrix_UB_21 0.0333606000
_diffrn_orient_matrix_UB_22 0.0414350000
_diffrn_orient_matrix_UB_23 -0.0006714000
_diffrn_orient_matrix_UB_31 0.0363050000
_diffrn_orient_matrix_UB_32 -0.0324040000
_diffrn_orient_matrix_UB_33 0.0347258000
_diffrn_radiation_monochromator graphite
_diffrn_radiation_probe x-ray
_diffrn_radiation_type MoK\a
_diffrn_radiation_wavelength 0.71073
_diffrn_reflns_av_R_equivalents 0.0376
_diffrn_reflns_av_unetI/netI 0.0423
_diffrn_reflns_Laue_measured_fraction_full 0.999
_diffrn_reflns_Laue_measured_fraction_max 0.999
_diffrn_reflns_limit_h_max 13
_diffrn_reflns_limit_h_min -13
_diffrn_reflns_limit_k_max 17
_diffrn_reflns_limit_k_min -17
_diffrn_reflns_limit_l_max 20
_diffrn_reflns_limit_l_min -20
_diffrn_reflns_number 25031
_diffrn_reflns_point_group_measured_fraction_full 0.999
_diffrn_reflns_point_group_measured_fraction_max 0.999
_diffrn_reflns_theta_full 25.242
_diffrn_reflns_theta_max 26.499
_diffrn_reflns_theta_min 2.265
_diffrn_source 'fine-focus sealed X-ray tube'
_diffrn_source_type 'Enhance (Mo) X-ray Source'
_exptl_absorpt_coefficient_mu 4.801
_exptl_absorpt_correction_T_max 1.00000
_exptl_absorpt_correction_T_min 0.70610
_exptl_absorpt_correction_type multi-scan
_exptl_absorpt_process_details
;
CrysAlisPro 1.171.39.46 (Rigaku Oxford Diffraction, 2018)
Empirical absorption correction using spherical harmonics,
 implemented in SCALE3 ABSPACK scaling algorithm.
;
_exptl_crystal_colour orange
_exptl_crystal_colour_primary orange
_exptl_crystal_density_diffrn 2.054
_exptl_crystal_description prism
_exptl_crystal_F_000 1412
_exptl_crystal_size_max 0.36
_exptl_crystal_size_mid 0.12
_exptl_crystal_size_min 0.08
_refine_diff_density_max 1.253
_refine_diff_density_min -2.138
_refine_diff_density_rms 0.143
_refine_ls_extinction_method none
_refine_ls_goodness_of_fit_ref 1.016
_refine_ls_hydrogen_treatment mixed
_refine_ls_matrix_type full
_refine_ls_number_parameters 689
_refine_ls_number_reflns 9757
_refine_ls_number_restraints 84
_refine_ls_restrained_S_all 1.014
_refine_ls_R_factor_all 0.0416
_refine_ls_R_factor_gt 0.0324
_refine_ls_shift/su_max 0.018
_refine_ls_shift/su_mean 0.001
_refine_ls_structure_factor_coef Fsqd
_refine_ls_weighting_details 'w=1/[\s^2^(Fo^2^)+(0.0330P)^2^+3.2695P] where P=(Fo^2^+2Fc^2^)/3'
_refine_ls_weighting_scheme calc
_refine_ls_wR_factor_gt 0.0699
_refine_ls_wR_factor_ref 0.0738
_reflns_Friedel_coverage 0.000
_reflns_number_gt 8363
_reflns_number_total 9757
_reflns_threshold_expression 'I > 2\s(I)'
_cod_data_source_file d1dt03414f2.cif
_cod_data_source_block r20211101d
_cod_depositor_comments 'Adding full bibliography for 7710382--7710383.cif.'
_cod_original_formula_sum 'C39 H47.59 Dy3 N8 O21.30'
_cod_database_code 7710382
_shelx_shelxl_version_number 2018/3
_chemical_oxdiff_formula C20H20N4O4Dy
_shelx_space_group_comment
;
The symmetry employed for this shelxl refinement is uniquely defined
by the following loop, which should always be used as a source of
symmetry information in preference to the above space-group names.
They are only intended as comments.
;
_reflns_odcompleteness_completeness 89.38
_reflns_odcompleteness_iscentric 1
_reflns_odcompleteness_theta 32.90
_olex2_refinement_description
;
1. Fixed Uiso
 At 1.2 times of:
  All C(H) groups, All C(H,H) groups
 At 1.5 times of:
  All O(H) groups, All O(H,H) groups
2. Uiso/Uaniso restraints and constraints
Uanis(N8A) \\sim Ueq, Uanis(O17) \\sim Ueq, Uanis(N8) \\sim Ueq, Uanis(O18)
\\sim Ueq, Uanis(O19) \\sim Ueq, Uanis(O17A) \\sim Ueq, Uanis(O18A) \\sim Ueq,
Uanis(O19A) \\sim Ueq: with sigma of 0.01 and sigma for terminal atoms of 0.02
3. Rigid body (RIGU) restrains
 N8A, O17, N8, O18, O19, O17A, O18A, O19A
 with sigma for 1-2 distances of 0.004 and sigma for 1-3 distances of 0.004
4. Others
 Sof(O17A)=Sof(O18A)=Sof(N8A)=Sof(O19A)=Sof(O22)=Sof(H22a)=Sof(H22b)=1-FVAR(1)
 Sof(O17)=Sof(O18)=Sof(O19)=Sof(N8)=FVAR(1)
5.a Riding coordinates:
 O1(H1), O5(H5), O9(H9), O11(H11a,H11b), O12(H12a,H12b), O13(H13a,H13b),
 O20(H20a,H20b), O21(H21a,H21b), O22(H22a,H22b)
5.b Ternary CH refined with riding coordinates:
 C12(H12), C25(H25), C38(H38)
5.c Secondary CH2 refined with riding coordinates:
 C11(H11c,H11d), C13(H13c,H13d), C24(H24a,H24b), C26(H26a,H26b), C37(H37a,
 H37b), C39(H39a,H39b)
5.d Aromatic/amide H refined with riding coordinates:
 C2(H2), C3(H3), C4(H4), C7(H7a), C8(H8), C10(H10), C15(H15), C16(H16),
 C17(H17), C20(H20), C21(H21), C23(H23), C27(H27), C28(H28), C29(H29), C33(H33),
  C34(H34), C36(H36)
;
_olex2_submission_special_instructions 'No special instructions were received'
_oxdiff_exptl_absorpt_empirical_details
;
Empirical correction (ABSPACK) includes:
- Absorption correction using spherical harmonics
- Frame scaling
- Detector area scaling
;
_oxdiff_exptl_absorpt_empirical_full_max 1.354
_oxdiff_exptl_absorpt_empirical_full_min 0.787

loop_
_space_group_symop_operation_xyz
'x, y, z'
'-x, -y, -z'

loop_
_atom_site_label
_atom_site_type_symbol
_atom_site_fract_x
_atom_site_fract_y
_atom_site_fract_z
_atom_site_U_iso_or_equiv
_atom_site_adp_type
_atom_site_occupancy
_atom_site_site_symmetry_order
_atom_site_calc_flag
_atom_site_refinement_flags_posn
_atom_site_refinement_flags_adp
_atom_site_refinement_flags_occupancy
_atom_site_disorder_assembly
_atom_site_disorder_group
Dy1 Dy 0.54544(2) 0.42664(2) 0.25537(2) 0.02335(6) Uani 1 1 d . . . . .
Dy2 Dy 0.69172(2) 0.24183(2) 0.45230(2) 0.02115(6) Uani 1 1 d . . . . .
Dy3 Dy 0.77745(2) 0.19996(2) 0.24549(2) 0.02216(6) Uani 1 1 d . . . . .
O1 O 0.6065(3) 0.2502(2) 0.32157(18) 0.0195(6) Uani 1 1 d . . . . .
H1 H 0.547618 0.214042 0.325213 0.029 Uiso 1 1 d R . . . .
O2 O 0.6517(3) 0.4100(2) 0.3764(2) 0.0269(7) Uani 1 1 d . . . . .
O3 O 0.8514(3) 0.2065(2) 0.3688(2) 0.0267(7) Uani 1 1 d . . . . .
O4 O 0.7178(3) 0.3767(2) 0.1938(2) 0.0280(7) Uani 1 1 d . . . . .
O5 O 0.8937(3) 0.2029(3) 0.5225(2) 0.0371(9) Uani 1 1 d . . . . .
H5 H 0.917541 0.216992 0.565395 0.056 Uiso 1 1 d R . . . .
O6 O 0.6316(3) 0.1928(2) 0.1501(2) 0.0252(7) Uani 1 1 d . . . . .
O7 O 0.9074(3) 0.2870(3) 0.1340(3) 0.0411(10) Uani 1 1 d . . . . .
H7 H 0.965(6) 0.272(5) 0.115(4) 0.062 Uiso 1 1 d R . . . .
O8 O 0.3696(3) 0.4082(2) 0.33745(19) 0.0274(7) Uani 1 1 d . . . . .
O9 O 0.5772(3) 0.5934(2) 0.2751(2) 0.0327(8) Uani 1 1 d . . . . .
H9 H 0.587844 0.649984 0.237507 0.049 Uiso 1 1 d R . . . .
O10 O 0.6698(3) 0.0703(2) 0.48428(19) 0.0256(7) Uani 1 1 d . . . . .
O11 O 0.7174(3) 0.0414(2) 0.3354(2) 0.0312(8) Uani 1 1 d . . . . .
H11A H 0.708139 -0.020323 0.337079 0.047 Uiso 1 1 d R . . . .
H11B H 0.680459 0.052157 0.379169 0.047 Uiso 1 1 d R . . . .
O12 O 0.4571(3) 0.3446(2) 0.1627(2) 0.0281(7) Uani 1 1 d . . . . .
H12A H 0.378174 0.339448 0.173451 0.042 Uiso 1 1 d R . . . .
H12B H 0.501944 0.286618 0.158651 0.042 Uiso 1 1 d R . . . .
O13 O 0.4733(3) 0.2774(2) 0.4778(2) 0.0269(7) Uani 1 1 d . . . . .
H13A H 0.453989 0.233310 0.522641 0.040 Uiso 1 1 d R . . . .
H13B H 0.431439 0.266930 0.439491 0.040 Uiso 1 1 d R . . . .
N1 N 0.3593(4) 0.5425(3) 0.1874(2) 0.0273(9) Uani 1 1 d . . . . .
N2 N 0.5740(4) 0.5482(3) 0.1137(2) 0.0326(10) Uani 1 1 d . . . . .
N3 N 0.6899(4) 0.3591(3) 0.5415(2) 0.0271(9) Uani 1 1 d . . . . .
N4 N 0.6562(4) 0.1654(3) 0.6021(2) 0.0251(9) Uani 1 1 d . . . . .
N5 N 0.9866(4) 0.0976(4) 0.2827(3) 0.0362(10) Uani 1 1 d . . . . .
N6 N 0.8456(4) 0.0712(3) 0.1709(3) 0.0296(9) Uani 1 1 d . . . . .
C1 C 0.2593(5) 0.4569(4) 0.3100(3) 0.0275(11) Uani 1 1 d . . . . .
C2 C 0.1504(5) 0.4415(4) 0.3527(3) 0.0323(12) Uani 1 1 d . . . . .
H2 H 0.151488 0.392715 0.406811 0.039 Uiso 1 1 calc R . . . .
C3 C 0.0371(5) 0.4975(5) 0.3169(4) 0.0472(15) Uani 1 1 d . . . . .
H3 H -0.036710 0.484040 0.347663 0.057 Uiso 1 1 calc R . . . .
C4 C 0.0283(6) 0.5701(5) 0.2402(4) 0.0464(15) Uani 1 1 d . . . . .
H4 H -0.049837 0.606815 0.218517 0.056 Uiso 1 1 calc R . . . .
C5 C 0.1373(5) 0.5898(4) 0.1935(3) 0.0355(12) Uani 1 1 d . . . . .
C6 C 0.2514(5) 0.5319(4) 0.2289(3) 0.0296(11) Uani 1 1 d . . . . .
C7 C 0.1429(6) 0.6616(4) 0.1126(3) 0.0480(16) Uani 1 1 d . . . . .
H7A H 0.069658 0.703704 0.086966 0.058 Uiso 1 1 calc R . . . .
C8 C 0.2515(6) 0.6705(4) 0.0720(3) 0.0440(15) Uani 1 1 d . . . . .
H8 H 0.254368 0.717871 0.017467 0.053 Uiso 1 1 calc R . . . .
C9 C 0.3611(5) 0.6091(4) 0.1107(3) 0.0343(12) Uani 1 1 d . . . . .
C10 C 0.4833(6) 0.6061(4) 0.0711(3) 0.0383(13) Uani 1 1 d . . . . .
H10 H 0.493933 0.646587 0.014943 0.046 Uiso 1 1 calc R . . . .
C11 C 0.6977(5) 0.5345(4) 0.0813(3) 0.0390(13) Uani 1 1 d . . . . .
H11C H 0.753233 0.572258 0.103477 0.047 Uiso 1 1 calc R . . . .
H11D H 0.696059 0.561769 0.019371 0.047 Uiso 1 1 calc R . . . .
C12 C 0.7436(5) 0.4211(4) 0.1081(3) 0.0331(12) Uani 1 1 d . . . . .
H12 H 0.699183 0.387235 0.074239 0.040 Uiso 1 1 calc R . . . .
C13 C 0.8820(5) 0.3958(4) 0.0978(4) 0.0437(14) Uani 1 1 d . . . . .
H13C H 0.904231 0.416053 0.037815 0.052 Uiso 1 1 calc R . . . .
H13D H 0.928968 0.432269 0.127202 0.052 Uiso 1 1 calc R . . . .
C14 C 0.6551(4) 0.0139(4) 0.5623(3) 0.0241(10) Uani 1 1 d . . . . .
C15 C 0.6513(4) -0.0917(4) 0.5879(3) 0.0280(11) Uani 1 1 d . . . . .
H15 H 0.654824 -0.127886 0.547269 0.034 Uiso 1 1 calc R . . . .
C16 C 0.6423(5) -0.1460(4) 0.6728(3) 0.0324(12) Uani 1 1 d . . . . .
H16 H 0.645037 -0.219007 0.688451 0.039 Uiso 1 1 calc R . . . .
C17 C 0.6297(5) -0.0980(4) 0.7337(3) 0.0344(12) Uani 1 1 d . . . . .
H17 H 0.619951 -0.137159 0.790349 0.041 Uiso 1 1 calc R . . . .
C18 C 0.6313(4) 0.0097(4) 0.7127(3) 0.0281(11) Uani 1 1 d . . . . .
C19 C 0.6458(4) 0.0643(4) 0.6269(3) 0.0243(10) Uani 1 1 d . . . . .
C20 C 0.6228(5) 0.0686(4) 0.7682(3) 0.0364(12) Uani 1 1 d . . . . .
H20 H 0.610252 0.035938 0.825971 0.044 Uiso 1 1 calc R . . . .
C21 C 0.6322(5) 0.1715(4) 0.7421(3) 0.0352(12) Uani 1 1 d . . . . .
H21 H 0.626625 0.210417 0.780893 0.042 Uiso 1 1 calc R . . . .
C22 C 0.6501(4) 0.2192(4) 0.6566(3) 0.0283(11) Uani 1 1 d . . . . .
C23 C 0.6649(5) 0.3298(4) 0.6180(3) 0.0294(11) Uani 1 1 d . . . . .
H23 H 0.655779 0.376925 0.650178 0.035 Uiso 1 1 calc R . . . .
C24 C 0.7000(5) 0.4665(4) 0.4938(3) 0.0312(11) Uani 1 1 d . . . . .
H24A H 0.787682 0.475596 0.480395 0.037 Uiso 1 1 calc R . . . .
H24B H 0.667385 0.513560 0.526635 0.037 Uiso 1 1 calc R . . . .
C25 C 0.6239(5) 0.4897(3) 0.4137(3) 0.0286(11) Uani 1 1 d . . . . .
H25 H 0.534295 0.493066 0.429005 0.034 Uiso 1 1 calc R . . . .
C26 C 0.6428(5) 0.5905(4) 0.3497(3) 0.0341(12) Uani 1 1 d . . . . .
H26A H 0.609135 0.649543 0.370120 0.041 Uiso 1 1 calc R . . . .
H26B H 0.732040 0.593799 0.338247 0.041 Uiso 1 1 calc R . . . .
C27 C 0.5755(5) 0.1295(4) 0.0398(3) 0.0370(13) Uani 1 1 d . . . . .
H27 H 0.496239 0.169601 0.032930 0.044 Uiso 1 1 calc R . . . .
C28 C 0.6095(6) 0.0685(5) -0.0136(4) 0.0519(17) Uani 1 1 d . . . . .
H28 H 0.554155 0.071330 -0.057378 0.062 Uiso 1 1 calc R . . . .
C29 C 0.7199(6) 0.0050(5) -0.0045(4) 0.0534(18) Uani 1 1 d . . . . .
H29 H 0.740237 -0.035902 -0.041164 0.064 Uiso 1 1 calc R . . . .
C30 C 0.8031(5) 0.0011(4) 0.0599(3) 0.0397(13) Uani 1 1 d . . . . .
C31 C 0.7703(5) 0.0670(4) 0.1108(3) 0.0282(11) Uani 1 1 d . . . . .
C32 C 0.6540(5) 0.1327(4) 0.1017(3) 0.0278(11) Uani 1 1 d . . . . .
C33 C 0.9177(6) -0.0626(5) 0.0776(4) 0.0514(17) Uani 1 1 d . . . . .
H33 H 0.943269 -0.108142 0.045363 0.062 Uiso 1 1 calc R . . . .
C34 C 0.9917(6) -0.0592(5) 0.1403(4) 0.0487(16) Uani 1 1 d . . . . .
H34 H 1.068087 -0.103480 0.152993 0.058 Uiso 1 1 calc R . . . .
C35 C 0.9543(5) 0.0106(4) 0.1865(3) 0.0340(12) Uani 1 1 d . . . . .
C36 C 1.0273(5) 0.0243(5) 0.2529(4) 0.0440(15) Uani 1 1 d . . . . .
H36 H 1.102112 -0.019546 0.273136 0.053 Uiso 1 1 calc R . . . .
C37 C 1.0505(5) 0.1168(5) 0.3506(4) 0.0460(15) Uani 1 1 d . . . . .
H37A H 1.095253 0.177731 0.328863 0.055 Uiso 1 1 calc R . . . .
H37B H 1.111245 0.056183 0.378176 0.055 Uiso 1 1 calc R . . . .
C38 C 0.9527(5) 0.1361(4) 0.4121(3) 0.0339(12) Uani 1 1 d . . . . .
H38 H 0.921881 0.069058 0.441922 0.041 Uiso 1 1 calc R . . . .
C39 C 0.9998(5) 0.1798(4) 0.4765(3) 0.0363(12) Uani 1 1 d . . . . .
H39A H 1.062240 0.128625 0.513952 0.044 Uiso 1 1 calc R . . . .
H39B H 1.038028 0.243129 0.449027 0.044 Uiso 1 1 calc R . . . .
O14 O 1.2018(4) 0.2778(3) 0.5682(2) 0.0485(10) Uani 1 1 d . . . . .
O15 O 1.3585(4) 0.1651(3) 0.6215(3) 0.0438(10) Uani 1 1 d . . . . .
O16 O 1.1962(4) 0.1834(3) 0.6969(2) 0.0512(11) Uani 1 1 d . . . . .
N7 N 1.2507(4) 0.2089(3) 0.6277(3) 0.0347(10) Uani 1 1 d . . . . .
O17 O 1.0979(7) 0.2306(6) 0.0515(5) 0.0492(19) Uani 0.705(9) 1 d . U P A 1
O18 O 1.2076(5) 0.3119(5) 0.1128(4) 0.0456(17) Uani 0.705(9) 1 d . U P A 1
O19 O 1.2956(11) 0.2373(12) 0.0276(8) 0.062(4) Uani 0.705(9) 1 d . U P A 1
N8 N 1.2022(6) 0.2592(5) 0.0635(5) 0.0345(17) Uani 0.705(9) 1 d . U P A 1
O20 O 0.9459(4) 0.2465(4) 0.6640(3) 0.0552(12) Uani 1 1 d . . . . .
H20A H 1.004741 0.280657 0.665813 0.083 Uiso 1 1 d R . . . .
H20B H 0.982451 0.188217 0.691283 0.083 Uiso 1 1 d R . . . .
O21 O 0.6689(5) 0.7569(4) 0.1677(3) 0.0817(17) Uani 1 1 d . . . . .
H21A H 0.683738 0.803666 0.188709 0.123 Uiso 1 1 d R . . . .
H21B H 0.694338 0.770836 0.117619 0.123 Uiso 1 1 d R . . . .
O17A O 1.1008(18) 0.2721(16) -0.0385(12) 0.093(7) Uani 0.295(9) 1 d . U P A 2
O18A O 1.1388(18) 0.2036(14) 0.0920(12) 0.050(4) Uani 0.295(9) 1 d . U P A 2
N8A N 1.1705(19) 0.2335(13) 0.0179(12) 0.041(4) Uani 0.295(9) 1 d . U P A 2
O19A O 1.280(3) 0.229(3) -0.0006(17) 0.052(7) Uani 0.295(9) 1 d . U P A 2
O22 O 1.2134(13) 0.3506(11) 0.1587(10) 0.049(4) Uani 0.295(9) 1 d . . P A 2
H22A H 1.194155 0.315101 0.128138 0.073 Uiso 0.295(9) 1 d R . P A 2
H22B H 1.181065 0.411991 0.133818 0.073 Uiso 0.295(9) 1 d R . P A 2

loop_
_atom_site_aniso_label
_atom_site_aniso_U_11
_atom_site_aniso_U_22
_atom_site_aniso_U_33
_atom_site_aniso_U_23
_atom_site_aniso_U_13
_atom_site_aniso_U_12
Dy1 0.03572(13) 0.01547(11) 0.01593(12) -0.00256(8) 0.00370(9) 0.00145(9)
Dy2 0.03075(12) 0.01565(11) 0.01638(12) -0.00405(8) -0.00056(9) -0.00209(8)
Dy3 0.02326(12) 0.02286(12) 0.02074(12) -0.00863(9) 0.00082(8) 0.00062(8)
O1 0.0236(16) 0.0145(15) 0.0184(16) -0.0031(12) 0.0006(12) -0.0003(12)
O2 0.043(2) 0.0169(16) 0.0217(17) -0.0074(14) 0.0035(15) -0.0023(14)
O3 0.0231(17) 0.0304(18) 0.0272(18) -0.0111(15) -0.0043(14) 0.0008(14)
O4 0.038(2) 0.0226(17) 0.0211(18) -0.0034(14) 0.0091(14) -0.0047(14)
O5 0.035(2) 0.051(2) 0.032(2) -0.0220(18) -0.0080(16) -0.0033(17)
O6 0.0203(16) 0.0278(18) 0.0300(19) -0.0146(15) -0.0018(13) 0.0032(13)
O7 0.031(2) 0.043(2) 0.047(3) -0.0129(19) 0.0174(18) -0.0037(17)
O8 0.0355(19) 0.0245(17) 0.0153(16) 0.0014(14) 0.0017(14) 0.0033(14)
O9 0.052(2) 0.0151(16) 0.0265(19) 0.0000(14) -0.0022(16) -0.0044(15)
O10 0.040(2) 0.0174(16) 0.0187(17) -0.0031(13) -0.0054(14) -0.0059(14)
O11 0.046(2) 0.0182(17) 0.031(2) -0.0098(15) 0.0008(16) -0.0044(15)
O12 0.0305(18) 0.0239(17) 0.0271(18) -0.0077(14) -0.0005(14) 0.0074(14)
O13 0.0342(19) 0.0244(17) 0.0190(17) -0.0009(14) 0.0014(14) -0.0063(14)
N1 0.041(2) 0.0166(19) 0.019(2) -0.0016(16) 0.0006(18) 0.0050(17)
N2 0.051(3) 0.021(2) 0.019(2) 0.0009(17) 0.0089(19) 0.0021(19)
N3 0.037(2) 0.025(2) 0.021(2) -0.0094(17) 0.0007(17) -0.0037(17)
N4 0.030(2) 0.027(2) 0.018(2) -0.0064(17) -0.0049(16) -0.0013(17)
N5 0.023(2) 0.051(3) 0.036(3) -0.019(2) -0.0030(19) 0.0029(19)
N6 0.030(2) 0.033(2) 0.026(2) -0.0135(19) 0.0011(18) 0.0035(18)
C1 0.035(3) 0.021(2) 0.025(3) -0.008(2) -0.003(2) 0.005(2)
C2 0.038(3) 0.030(3) 0.025(3) -0.003(2) 0.002(2) -0.003(2)
C3 0.035(3) 0.058(4) 0.044(4) -0.013(3) 0.005(3) 0.003(3)
C4 0.045(3) 0.045(4) 0.040(3) -0.008(3) -0.006(3) 0.016(3)
C5 0.046(3) 0.030(3) 0.025(3) -0.006(2) -0.005(2) 0.012(2)
C6 0.042(3) 0.024(3) 0.022(3) -0.009(2) 0.002(2) 0.005(2)
C7 0.059(4) 0.043(3) 0.030(3) -0.005(3) -0.008(3) 0.027(3)
C8 0.065(4) 0.033(3) 0.022(3) 0.001(2) -0.002(3) 0.016(3)
C9 0.050(3) 0.027(3) 0.021(3) -0.005(2) 0.006(2) 0.004(2)
C10 0.065(4) 0.019(3) 0.021(3) 0.005(2) 0.008(3) 0.003(2)
C11 0.049(3) 0.036(3) 0.027(3) -0.001(2) 0.009(2) -0.009(3)
C12 0.036(3) 0.034(3) 0.024(3) -0.002(2) 0.012(2) -0.003(2)
C13 0.042(3) 0.040(3) 0.041(3) -0.001(3) 0.013(3) -0.006(3)
C14 0.019(2) 0.026(2) 0.025(3) -0.003(2) -0.0054(19) -0.0034(18)
C15 0.024(2) 0.022(2) 0.036(3) -0.005(2) -0.005(2) -0.0056(19)
C16 0.029(3) 0.024(3) 0.038(3) 0.001(2) -0.005(2) -0.002(2)
C17 0.029(3) 0.034(3) 0.028(3) 0.010(2) -0.004(2) -0.006(2)
C18 0.022(2) 0.033(3) 0.023(3) 0.000(2) -0.0038(19) 0.000(2)
C19 0.023(2) 0.027(3) 0.019(2) -0.001(2) -0.0042(19) -0.0028(19)
C20 0.041(3) 0.042(3) 0.020(3) -0.001(2) 0.005(2) -0.004(2)
C21 0.042(3) 0.042(3) 0.019(3) -0.009(2) 0.000(2) 0.001(2)
C22 0.029(3) 0.030(3) 0.025(3) -0.008(2) -0.003(2) -0.001(2)
C23 0.037(3) 0.028(3) 0.027(3) -0.015(2) 0.001(2) -0.001(2)
C24 0.045(3) 0.026(3) 0.028(3) -0.015(2) 0.005(2) -0.007(2)
C25 0.040(3) 0.016(2) 0.032(3) -0.010(2) 0.005(2) -0.005(2)
C26 0.048(3) 0.025(3) 0.032(3) -0.011(2) 0.003(2) -0.007(2)
C27 0.042(3) 0.035(3) 0.035(3) -0.016(2) -0.006(2) 0.003(2)
C28 0.061(4) 0.058(4) 0.043(4) -0.032(3) -0.018(3) 0.012(3)
C29 0.073(5) 0.056(4) 0.036(3) -0.031(3) -0.013(3) 0.019(3)
C30 0.052(4) 0.041(3) 0.025(3) -0.016(2) -0.001(2) 0.011(3)
C31 0.038(3) 0.026(3) 0.018(2) -0.006(2) 0.002(2) 0.003(2)
C32 0.036(3) 0.028(3) 0.020(2) -0.009(2) 0.006(2) -0.001(2)
C33 0.066(4) 0.049(4) 0.038(3) -0.026(3) -0.005(3) 0.027(3)
C34 0.052(4) 0.055(4) 0.036(3) -0.023(3) -0.001(3) 0.028(3)
C35 0.028(3) 0.044(3) 0.028(3) -0.014(2) 0.001(2) 0.008(2)
C36 0.029(3) 0.057(4) 0.048(4) -0.027(3) -0.007(3) 0.013(3)
C37 0.032(3) 0.060(4) 0.053(4) -0.032(3) -0.014(3) 0.007(3)
C38 0.028(3) 0.036(3) 0.033(3) -0.006(2) -0.012(2) 0.003(2)
C39 0.029(3) 0.044(3) 0.039(3) -0.016(3) -0.006(2) -0.006(2)
O14 0.050(3) 0.054(3) 0.035(2) -0.002(2) -0.0094(19) -0.008(2)
O15 0.046(2) 0.026(2) 0.056(3) -0.0084(18) 0.0120(19) -0.0031(17)
O16 0.045(2) 0.064(3) 0.036(2) -0.001(2) 0.0103(19) -0.010(2)
N7 0.043(3) 0.028(2) 0.035(3) -0.012(2) 0.001(2) -0.006(2)
O17 0.038(4) 0.062(5) 0.050(5) -0.026(4) 0.005(3) 0.004(3)
O18 0.038(3) 0.053(4) 0.041(4) -0.006(3) -0.001(3) -0.008(3)
O19 0.038(5) 0.044(4) 0.098(10) -0.019(6) 0.026(6) 0.001(4)
N8 0.024(3) 0.031(3) 0.037(4) 0.004(3) 0.004(3) 0.004(2)
O20 0.045(3) 0.082(3) 0.047(3) -0.032(2) -0.006(2) -0.008(2)
O21 0.128(5) 0.061(3) 0.052(3) 0.007(2) 0.007(3) -0.056(3)
O17A 0.076(10) 0.097(12) 0.084(10) 0.017(9) -0.037(8) -0.031(9)
O18A 0.049(10) 0.050(9) 0.052(7) -0.015(7) 0.022(7) -0.015(8)
N8A 0.041(6) 0.039(7) 0.041(6) -0.011(6) 0.007(5) 0.001(6)
O19A 0.045(7) 0.048(13) 0.043(11) 0.008(9) 0.014(7) 0.013(8)
O22 0.046(9) 0.046(9) 0.059(10) -0.024(8) -0.013(7) 0.000(6)

loop_
_atom_type_symbol
_atom_type_description
_atom_type_scat_dispersion_real
_atom_type_scat_dispersion_imag
_atom_type_scat_source
C C 0.0033 0.0016 'International Tables Vol C Tables 4.2.6.8 and 6.1.1.4'
H H 0.0000 0.0000 'International Tables Vol C Tables 4.2.6.8 and 6.1.1.4'
Dy Dy -0.1892 4.4098 'International Tables Vol C Tables 4.2.6.8 and 6.1.1.4'
N N 0.0061 0.0033 'International Tables Vol C Tables 4.2.6.8 and 6.1.1.4'
O O 0.0106 0.0060 'International Tables Vol C Tables 4.2.6.8 and 6.1.1.4'

loop_
_geom_angle_atom_site_label_1
_geom_angle_atom_site_label_2
_geom_angle_atom_site_label_3
_geom_angle
_geom_angle_site_symmetry_1
_geom_angle_site_symmetry_3
_geom_angle_publ_flag
Dy2 Dy1 Dy3 59.745(6) . . ?
O1 Dy1 Dy2 37.49(7) . . ?
O1 Dy1 Dy3 37.07(7) . . ?
O1 Dy1 O9 137.62(11) . . ?
O1 Dy1 O12 77.53(10) . . ?
O1 Dy1 N1 139.05(12) . . ?
O1 Dy1 N2 135.27(11) . . ?
O2 Dy1 Dy2 34.38(7) . . ?
O2 Dy1 Dy3 83.19(8) . . ?
O2 Dy1 O1 71.44(10) . . ?
O2 Dy1 O8 86.46(11) . . ?
O2 Dy1 O9 66.37(11) . . ?
O2 Dy1 O12 148.91(10) . . ?
O2 Dy1 N1 132.33(12) . . ?
O2 Dy1 N2 127.25(13) . . ?
O4 Dy1 Dy2 84.62(8) . . ?
O4 Dy1 Dy3 34.85(8) . . ?
O4 Dy1 O1 71.70(11) . . ?
O4 Dy1 O2 92.07(12) . . ?
O4 Dy1 O8 157.31(11) . . ?
O4 Dy1 O9 105.45(12) . . ?
O4 Dy1 O12 79.81(11) . . ?
O4 Dy1 N1 127.79(12) . . ?
O4 Dy1 N2 67.80(13) . . ?
O8 Dy1 Dy2 81.42(8) . . ?
O8 Dy1 Dy3 122.73(8) . . ?
O8 Dy1 O1 86.44(10) . . ?
O8 Dy1 O9 94.70(12) . . ?
O8 Dy1 O12 89.82(11) . . ?
O8 Dy1 N1 66.33(12) . . ?
O8 Dy1 N2 129.74(13) . . ?
O9 Dy1 Dy2 100.70(8) . . ?
O9 Dy1 Dy3 130.29(8) . . ?
O9 Dy1 N1 77.26(12) . . ?
O9 Dy1 N2 72.86(12) . . ?
O12 Dy1 Dy2 114.57(7) . . ?
O12 Dy1 Dy3 73.00(7) . . ?
O12 Dy1 O9 144.71(11) . . ?
O12 Dy1 N1 72.65(11) . . ?
O12 Dy1 N2 77.42(13) . . ?
N1 Dy1 Dy2 147.23(9) . . ?
N1 Dy1 Dy3 144.35(9) . . ?
N1 Dy1 N2 63.45(14) . . ?
N2 Dy1 Dy2 147.97(10) . . ?
N2 Dy1 Dy3 99.82(9) . . ?
Dy3 Dy2 Dy1 60.447(6) . . ?
O1 Dy2 Dy1 37.16(7) . . ?
O1 Dy2 Dy3 37.72(7) . . ?
O1 Dy2 O5 138.87(11) . . ?
O1 Dy2 O13 79.22(10) . . ?
O1 Dy2 N3 136.70(11) . . ?
O1 Dy2 N4 139.25(12) . . ?
O2 Dy2 Dy1 35.01(8) . . ?
O2 Dy2 Dy3 84.28(8) . . ?
O2 Dy2 O1 71.75(10) . . ?
O2 Dy2 O3 93.96(12) . . ?
O2 Dy2 O5 111.92(12) . . ?
O2 Dy2 O10 153.92(11) . . ?
O2 Dy2 O13 78.92(11) . . ?
O2 Dy2 N3 68.16(12) . . ?
O2 Dy2 N4 127.54(12) . . ?
O3 Dy2 Dy1 85.88(8) . . ?
O3 Dy2 Dy3 34.51(8) . . ?
O3 Dy2 O1 72.07(10) . . ?
O3 Dy2 O5 66.83(11) . . ?
O3 Dy2 O13 151.20(11) . . ?
O3 Dy2 N3 125.70(12) . . ?
O3 Dy2 N4 130.80(12) . . ?
O5 Dy2 Dy1 137.25(9) . . ?
O5 Dy2 Dy3 101.17(8) . . ?
O5 Dy2 N3 73.40(12) . . ?
O5 Dy2 N4 73.01(13) . . ?
O10 Dy2 Dy1 119.24(8) . . ?
O10 Dy2 Dy3 80.86(8) . . ?
O10 Dy2 O1 83.48(10) . . ?
O10 Dy2 O3 85.82(12) . . ?
O10 Dy2 O5 91.99(12) . . ?
O10 Dy2 O13 88.77(11) . . ?
O10 Dy2 N3 131.75(12) . . ?
O10 Dy2 N4 68.06(12) . . ?
O13 Dy2 Dy1 72.24(7) . . ?
O13 Dy2 Dy3 116.69(8) . . ?
O13 Dy2 O5 141.72(11) . . ?
O13 Dy2 N3 77.76(12) . . ?
O13 Dy2 N4 71.88(12) . . ?
N3 Dy2 Dy1 100.46(9) . . ?
N3 Dy2 Dy3 146.30(9) . . ?
N4 Dy2 Dy1 143.13(9) . . ?
N4 Dy2 Dy3 147.89(9) . . ?
N4 Dy2 N3 63.70(13) . . ?
Dy2 Dy3 Dy1 59.808(6) . . ?
O1 Dy3 Dy1 36.70(7) . . ?
O1 Dy3 Dy2 37.67(7) . . ?
O1 Dy3 O7 136.16(11) . . ?
O1 Dy3 O11 74.68(10) . . ?
O1 Dy3 N5 135.36(12) . . ?
O1 Dy3 N6 140.36(12) . . ?
O3 Dy3 Dy1 85.66(8) . . ?
O3 Dy3 Dy2 34.98(8) . . ?
O3 Dy3 O1 72.49(11) . . ?
O3 Dy3 O4 94.77(11) . . ?
O3 Dy3 O6 157.36(11) . . ?
O3 Dy3 O7 108.42(13) . . ?
O3 Dy3 O11 81.02(11) . . ?
O3 Dy3 N5 67.43(13) . . ?
O3 Dy3 N6 127.49(12) . . ?
O4 Dy3 Dy1 33.52(8) . . ?
O4 Dy3 Dy2 83.68(8) . . ?
O4 Dy3 O1 70.00(10) . . ?
O4 Dy3 O7 66.22(12) . . ?
O4 Dy3 O11 143.98(11) . . ?
O4 Dy3 N5 131.08(14) . . ?
O4 Dy3 N6 130.28(12) . . ?
O6 Dy3 Dy1 80.37(7) . . ?
O6 Dy3 Dy2 122.73(8) . . ?
O6 Dy3 O1 85.78(10) . . ?
O6 Dy3 O4 83.34(11) . . ?
O6 Dy3 O7 91.53(13) . . ?
O6 Dy3 O11 87.30(11) . . ?
O6 Dy3 N5 129.67(12) . . ?
O6 Dy3 N6 66.99(12) . . ?
O7 Dy3 Dy1 99.71(9) . . ?
O7 Dy3 Dy2 131.70(10) . . ?
O7 Dy3 N5 76.64(14) . . ?
O7 Dy3 N6 75.32(14) . . ?
O11 Dy3 Dy1 110.60(8) . . ?
O11 Dy3 Dy2 72.44(8) . . ?
O11 Dy3 O7 148.99(12) . . ?
O11 Dy3 N5 80.38(14) . . ?
O11 Dy3 N6 75.75(13) . . ?
N5 Dy3 Dy1 149.39(10) . . ?
N5 Dy3 Dy2 99.60(10) . . ?
N6 Dy3 Dy1 146.63(9) . . ?
N6 Dy3 Dy2 145.86(10) . . ?
N6 Dy3 N5 62.68(14) . . ?
Dy1 O1 Dy2 105.35(11) . . ?
Dy1 O1 Dy3 106.23(11) . . ?
Dy1 O1 H1 112.6 . . ?
Dy2 O1 Dy3 104.61(11) . . ?
Dy2 O1 H1 114.0 . . ?
Dy3 O1 H1 113.2 . . ?
Dy2 O2 Dy1 110.61(13) . . ?
C25 O2 Dy1 116.9(3) . . ?
C25 O2 Dy2 122.5(3) . . ?
Dy3 O3 Dy2 110.50(13) . . ?
C38 O3 Dy2 114.8(3) . . ?
C38 O3 Dy3 122.3(3) . . ?
Dy1 O4 Dy3 111.63(13) . . ?
C12 O4 Dy1 123.2(3) . . ?
C12 O4 Dy3 115.0(3) . . ?
Dy2 O5 H5 130.7 . . ?
C39 O5 Dy2 118.1(3) . . ?
C39 O5 H5 108.6 . . ?
C32 O6 Dy3 121.6(3) . . ?
Dy3 O7 H7 135(6) . . ?
C13 O7 Dy3 119.4(3) . . ?
C13 O7 H7 105(5) . . ?
C1 O8 Dy1 122.9(3) . . ?
Dy1 O9 H9 128.2 . . ?
C26 O9 Dy1 117.5(3) . . ?
C26 O9 H9 107.6 . . ?
C14 O10 Dy2 121.3(3) . . ?
Dy3 O11 H11A 142.9 . . ?
Dy3 O11 H11B 110.0 . . ?
H11A O11 H11B 106.1 . . ?
Dy1 O12 H12A 110.9 . . ?
Dy1 O12 H12B 114.9 . . ?
H12A O12 H12B 114.6 . . ?
Dy2 O13 H13A 109.4 . . ?
Dy2 O13 H13B 109.4 . . ?
H13A O13 H13B 104.4 . . ?
C6 N1 Dy1 117.3(3) . . ?
C9 N1 Dy1 122.6(3) . . ?
C9 N1 C6 120.0(4) . . ?
C10 N2 Dy1 121.7(4) . . ?
C10 N2 C11 124.0(4) . . ?
C11 N2 Dy1 113.7(3) . . ?
C23 N3 Dy2 121.5(3) . . ?
C23 N3 C24 124.2(4) . . ?
C24 N3 Dy2 113.5(3) . . ?
C19 N4 Dy2 116.1(3) . . ?
C22 N4 Dy2 122.8(3) . . ?
C22 N4 C19 121.1(4) . . ?
C36 N5 Dy3 122.7(4) . . ?
C36 N5 C37 121.6(5) . . ?
C37 N5 Dy3 115.0(3) . . ?
C31 N6 Dy3 116.8(3) . . ?
C31 N6 C35 120.3(4) . . ?
C35 N6 Dy3 122.8(3) . . ?
O8 C1 C2 125.4(5) . . ?
O8 C1 C6 117.7(4) . . ?
C2 C1 C6 117.0(5) . . ?
C1 C2 H2 119.7 . . ?
C1 C2 C3 120.6(5) . . ?
C3 C2 H2 119.7 . . ?
C2 C3 H3 118.5 . . ?
C4 C3 C2 123.1(6) . . ?
C4 C3 H3 118.5 . . ?
C3 C4 H4 120.5 . . ?
C3 C4 C5 118.9(5) . . ?
C5 C4 H4 120.5 . . ?
C4 C5 C6 118.0(5) . . ?
C4 C5 C7 125.5(5) . . ?
C7 C5 C6 116.5(5) . . ?
N1 C6 C1 115.5(4) . . ?
N1 C6 C5 122.1(5) . . ?
C5 C6 C1 122.4(5) . . ?
C5 C7 H7A 119.7 . . ?
C8 C7 C5 120.5(5) . . ?
C8 C7 H7A 119.7 . . ?
C7 C8 H8 120.1 . . ?
C7 C8 C9 119.8(5) . . ?
C9 C8 H8 120.1 . . ?
N1 C9 C8 121.1(5) . . ?
N1 C9 C10 113.6(5) . . ?
C8 C9 C10 125.1(5) . . ?
N2 C10 C9 118.3(5) . . ?
N2 C10 H10 120.8 . . ?
C9 C10 H10 120.8 . . ?
N2 C11 H11C 110.1 . . ?
N2 C11 H11D 110.1 . . ?
N2 C11 C12 107.9(4) . . ?
H11C C11 H11D 108.4 . . ?
C12 C11 H11C 110.1 . . ?
C12 C11 H11D 110.1 . . ?
O4 C12 C11 110.2(4) . . ?
O4 C12 H12 108.5 . . ?
O4 C12 C13 106.9(4) . . ?
C11 C12 H12 108.5 . . ?
C11 C12 C13 114.1(4) . . ?
C13 C12 H12 108.5 . . ?
O7 C13 C12 105.0(4) . . ?
O7 C13 H13C 110.8 . . ?
O7 C13 H13D 110.8 . . ?
C12 C13 H13C 110.8 . . ?
C12 C13 H13D 110.8 . . ?
H13C C13 H13D 108.8 . . ?
O10 C14 C15 125.0(4) . . ?
O10 C14 C19 118.4(4) . . ?
C15 C14 C19 116.5(4) . . ?
C14 C15 H15 119.5 . . ?
C14 C15 C16 121.0(5) . . ?
C16 C15 H15 119.5 . . ?
C15 C16 H16 118.8 . . ?
C17 C16 C15 122.5(5) . . ?
C17 C16 H16 118.8 . . ?
C16 C17 H17 120.0 . . ?
C16 C17 C18 120.0(5) . . ?
C18 C17 H17 120.0 . . ?
C17 C18 C19 117.5(5) . . ?
C20 C18 C17 126.4(5) . . ?
C20 C18 C19 116.0(5) . . ?
N4 C19 C14 116.1(4) . . ?
N4 C19 C18 121.6(4) . . ?
C18 C19 C14 122.3(4) . . ?
C18 C20 H20 119.1 . . ?
C21 C20 C18 121.8(5) . . ?
C21 C20 H20 119.1 . . ?
C20 C21 H21 120.7 . . ?
C20 C21 C22 118.7(5) . . ?
C22 C21 H21 120.7 . . ?
N4 C22 C21 120.8(5) . . ?
N4 C22 C23 113.6(4) . . ?
C21 C22 C23 125.6(4) . . ?
N3 C23 C22 118.0(4) . . ?
N3 C23 H23 121.0 . . ?
C22 C23 H23 121.0 . . ?
N3 C24 H24A 110.4 . . ?
N3 C24 H24B 110.4 . . ?
N3 C24 C25 106.7(4) . . ?
H24A C24 H24B 108.6 . . ?
C25 C24 H24A 110.4 . . ?
C25 C24 H24B 110.4 . . ?
O2 C25 C24 110.5(4) . . ?
O2 C25 H25 108.0 . . ?
O2 C25 C26 108.3(4) . . ?
C24 C25 H25 108.0 . . ?
C26 C25 C24 113.7(4) . . ?
C26 C25 H25 108.0 . . ?
O9 C26 C25 106.1(4) . . ?
O9 C26 H26A 110.5 . . ?
O9 C26 H26B 110.5 . . ?
C25 C26 H26A 110.5 . . ?
C25 C26 H26B 110.5 . . ?
H26A C26 H26B 108.7 . . ?
C28 C27 H27 119.1 . . ?
C32 C27 H27 119.1 . . ?
C32 C27 C28 121.8(5) . . ?
C27 C28 H28 119.0 . . ?
C29 C28 C27 122.0(5) . . ?
C29 C28 H28 119.0 . . ?
C28 C29 H29 120.3 . . ?
C28 C29 C30 119.3(5) . . ?
C30 C29 H29 120.3 . . ?
C29 C30 C31 118.0(5) . . ?
C33 C30 C29 125.2(5) . . ?
C33 C30 C31 116.8(5) . . ?
N6 C31 C30 122.0(5) . . ?
N6 C31 C32 115.5(4) . . ?
C30 C31 C32 122.5(5) . . ?
O6 C32 C27 124.9(4) . . ?
O6 C32 C31 118.8(4) . . ?
C27 C32 C31 116.2(4) . . ?
C30 C33 H33 119.8 . . ?
C34 C33 C30 120.5(5) . . ?
C34 C33 H33 119.8 . . ?
C33 C34 H34 120.3 . . ?
C33 C34 C35 119.4(5) . . ?
C35 C34 H34 120.3 . . ?
N6 C35 C34 121.0(5) . . ?
N6 C35 C36 114.4(4) . . ?
C34 C35 C36 124.6(5) . . ?
N5 C36 C35 117.0(5) . . ?
N5 C36 H36 121.5 . . ?
C35 C36 H36 121.5 . . ?
N5 C37 H37A 110.3 . . ?
N5 C37 H37B 110.3 . . ?
N5 C37 C38 106.9(4) . . ?
H37A C37 H37B 108.6 . . ?
C38 C37 H37A 110.3 . . ?
C38 C37 H37B 110.3 . . ?
O3 C38 C37 110.1(4) . . ?
O3 C38 H38 108.5 . . ?
O3 C38 C39 107.9(4) . . ?
C37 C38 H38 108.5 . . ?
C39 C38 C37 113.3(4) . . ?
C39 C38 H38 108.5 . . ?
O5 C39 C38 105.3(4) . . ?
O5 C39 H39A 110.7 . . ?
O5 C39 H39B 110.7 . . ?
C38 C39 H39A 110.7 . . ?
C38 C39 H39B 110.7 . . ?
H39A C39 H39B 108.8 . . ?
O14 N7 O15 120.4(5) . . ?
O14 N7 O16 120.6(5) . . ?
O15 N7 O16 119.0(5) . . ?
O18 N8 O17 119.3(7) . . ?
O19 N8 O17 121.7(10) . . ?
O19 N8 O18 119.0(9) . . ?
H20A O20 H20B 96.5 . . ?
H21A O21 H21B 109.5 . . ?
O17A N8A O18A 124(2) . . ?
O17A N8A O19A 115(2) . . ?
O19A N8A O18A 121(2) . . ?
H22A O22 H22B 104.5 . . ?

loop_
_geom_bond_atom_site_label_1
_geom_bond_atom_site_label_2
_geom_bond_distance
_geom_bond_site_symmetry_2
_geom_bond_publ_flag
Dy1 Dy2 3.7468(4) . ?
Dy1 Dy3 3.7709(3) . ?
Dy1 O1 2.347(3) . ?
Dy1 O2 2.297(3) . ?
Dy1 O4 2.240(3) . ?
Dy1 O8 2.322(3) . ?
Dy1 O9 2.467(3) . ?
Dy1 O12 2.448(3) . ?
Dy1 N1 2.473(4) . ?
Dy1 N2 2.493(4) . ?
Dy2 Dy3 3.7445(3) . ?
Dy2 O1 2.365(3) . ?
Dy2 O2 2.260(3) . ?
Dy2 O3 2.292(3) . ?
Dy2 O5 2.441(3) . ?
Dy2 O10 2.288(3) . ?
Dy2 O13 2.415(3) . ?
Dy2 N3 2.492(4) . ?
Dy2 N4 2.451(4) . ?
Dy3 O1 2.367(3) . ?
Dy3 O3 2.265(3) . ?
Dy3 O4 2.318(3) . ?
Dy3 O6 2.314(3) . ?
Dy3 O7 2.422(4) . ?
Dy3 O11 2.401(3) . ?
Dy3 N5 2.500(4) . ?
Dy3 N6 2.473(4) . ?
O1 H1 0.8504 . ?
O2 C25 1.406(5) . ?
O3 C38 1.419(5) . ?
O4 C12 1.417(6) . ?
O5 H5 0.8521 . ?
O5 C39 1.423(6) . ?
O6 C32 1.314(5) . ?
O7 H7 0.73(7) . ?
O7 C13 1.421(7) . ?
O8 C1 1.316(6) . ?
O9 H9 0.8587 . ?
O9 C26 1.443(6) . ?
O10 C14 1.320(5) . ?
O11 H11A 0.8547 . ?
O11 H11B 0.8662 . ?
O12 H12A 0.8806 . ?
O12 H12B 0.8938 . ?
O13 H13A 0.8517 . ?
O13 H13B 0.8524 . ?
N1 C6 1.350(6) . ?
N1 C9 1.335(6) . ?
N2 C10 1.268(7) . ?
N2 C11 1.448(7) . ?
N3 C23 1.254(6) . ?
N3 C24 1.463(6) . ?
N4 C19 1.338(6) . ?
N4 C22 1.327(6) . ?
N5 C36 1.271(7) . ?
N5 C37 1.454(7) . ?
N6 C31 1.334(6) . ?
N6 C35 1.335(6) . ?
C1 C2 1.375(7) . ?
C1 C6 1.433(7) . ?
C2 H2 0.9500 . ?
C2 C3 1.409(7) . ?
C3 H3 0.9500 . ?
C3 C4 1.366(8) . ?
C4 H4 0.9500 . ?
C4 C5 1.413(8) . ?
C5 C6 1.423(7) . ?
C5 C7 1.420(7) . ?
C7 H7A 0.9500 . ?
C7 C8 1.348(8) . ?
C8 H8 0.9500 . ?
C8 C9 1.416(7) . ?
C9 C10 1.470(8) . ?
C10 H10 0.9500 . ?
C11 H11C 0.9900 . ?
C11 H11D 0.9900 . ?
C11 C12 1.498(7) . ?
C12 H12 1.0000 . ?
C12 C13 1.517(7) . ?
C13 H13C 0.9900 . ?
C13 H13D 0.9900 . ?
C14 C15 1.383(6) . ?
C14 C19 1.440(6) . ?
C15 H15 0.9500 . ?
C15 C16 1.400(7) . ?
C16 H16 0.9500 . ?
C16 C17 1.361(7) . ?
C17 H17 0.9500 . ?
C17 C18 1.411(7) . ?
C18 C19 1.422(7) . ?
C18 C20 1.393(7) . ?
C20 H20 0.9500 . ?
C20 C21 1.360(7) . ?
C21 H21 0.9500 . ?
C21 C22 1.403(7) . ?
C22 C23 1.484(7) . ?
C23 H23 0.9500 . ?
C24 H24A 0.9900 . ?
C24 H24B 0.9900 . ?
C24 C25 1.524(7) . ?
C25 H25 1.0000 . ?
C25 C26 1.506(7) . ?
C26 H26A 0.9900 . ?
C26 H26B 0.9900 . ?
C27 H27 0.9500 . ?
C27 C28 1.404(7) . ?
C27 C32 1.375(7) . ?
C28 H28 0.9500 . ?
C28 C29 1.370(8) . ?
C29 H29 0.9500 . ?
C29 C30 1.411(8) . ?
C30 C31 1.420(6) . ?
C30 C33 1.407(7) . ?
C31 C32 1.436(7) . ?
C33 H33 0.9500 . ?
C33 C34 1.356(8) . ?
C34 H34 0.9500 . ?
C34 C35 1.412(7) . ?
C35 C36 1.454(7) . ?
C36 H36 0.9500 . ?
C37 H37A 0.9900 . ?
C37 H37B 0.9900 . ?
C37 C38 1.513(7) . ?
C38 H38 1.0000 . ?
C38 C39 1.510(7) . ?
C39 H39A 0.9900 . ?
C39 H39B 0.9900 . ?
O14 N7 1.225(5) . ?
O15 N7 1.261(6) . ?
O16 N7 1.261(6) . ?
O17 N8 1.288(11) . ?
O18 N8 1.253(11) . ?
O19 N8 1.215(13) . ?
O20 H20A 0.8476 . ?
O20 H20B 0.8431 . ?
O21 H21A 0.8498 . ?
O21 H21B 0.8492 . ?
O17A N8A 1.18(2) . ?
O18A N8A 1.24(3) . ?
N8A O19A 1.22(3) . ?
O22 H22A 0.8500 . ?
O22 H22B 0.8500 . ?

loop_
_geom_torsion_atom_site_label_1
_geom_torsion_atom_site_label_2
_geom_torsion_atom_site_label_3
_geom_torsion_atom_site_label_4
_geom_torsion
_geom_torsion_site_symmetry_1
_geom_torsion_site_symmetry_2
_geom_torsion_site_symmetry_3
_geom_torsion_site_symmetry_4
_geom_torsion_publ_flag
Dy1 O2 C25 C24 179.0(3) . . . . ?
Dy1 O2 C25 C26 -55.7(5) . . . . ?
Dy1 O4 C12 C11 36.0(6) . . . . ?
Dy1 O4 C12 C13 160.6(3) . . . . ?
Dy1 O8 C1 C2 173.4(4) . . . . ?
Dy1 O8 C1 C6 -6.4(6) . . . . ?
Dy1 O9 C26 C25 -25.4(5) . . . . ?
Dy1 N1 C6 C1 2.6(5) . . . . ?
Dy1 N1 C6 C5 -175.9(4) . . . . ?
Dy1 N1 C9 C8 176.7(4) . . . . ?
Dy1 N1 C9 C10 0.4(6) . . . . ?
Dy1 N2 C10 C9 6.8(7) . . . . ?
Dy1 N2 C11 C12 36.7(5) . . . . ?
Dy2 O2 C25 C24 36.8(5) . . . . ?
Dy2 O2 C25 C26 162.1(3) . . . . ?
Dy2 O3 C38 C37 178.6(3) . . . . ?
Dy2 O3 C38 C39 -57.3(5) . . . . ?
Dy2 O5 C39 C38 -26.9(5) . . . . ?
Dy2 O10 C14 C15 -174.5(3) . . . . ?
Dy2 O10 C14 C19 3.6(5) . . . . ?
Dy2 N3 C23 C22 6.7(6) . . . . ?
Dy2 N3 C24 C25 38.3(4) . . . . ?
Dy2 N4 C19 C14 -0.9(5) . . . . ?
Dy2 N4 C19 C18 176.8(3) . . . . ?
Dy2 N4 C22 C21 -178.7(4) . . . . ?
Dy2 N4 C22 C23 0.9(6) . . . . ?
Dy3 O3 C38 C37 40.2(5) . . . . ?
Dy3 O3 C38 C39 164.3(3) . . . . ?
Dy3 O4 C12 C11 178.3(3) . . . . ?
Dy3 O4 C12 C13 -57.1(5) . . . . ?
Dy3 O6 C32 C27 -175.3(4) . . . . ?
Dy3 O6 C32 C31 2.4(6) . . . . ?
Dy3 O7 C13 C12 -28.2(6) . . . . ?
Dy3 N5 C36 C35 8.3(8) . . . . ?
Dy3 N5 C37 C38 35.3(6) . . . . ?
Dy3 N6 C31 C30 175.8(4) . . . . ?
Dy3 N6 C31 C32 -4.8(6) . . . . ?
Dy3 N6 C35 C34 -177.6(4) . . . . ?
Dy3 N6 C35 C36 1.9(7) . . . . ?
O2 C25 C26 O9 49.5(5) . . . . ?
O3 C38 C39 O5 51.9(5) . . . . ?
O4 C12 C13 O7 52.3(6) . . . . ?
O8 C1 C2 C3 -179.5(5) . . . . ?
O8 C1 C6 N1 2.2(6) . . . . ?
O8 C1 C6 C5 -179.4(4) . . . . ?
O10 C14 C15 C16 176.4(4) . . . . ?
O10 C14 C19 N4 -1.6(6) . . . . ?
O10 C14 C19 C18 -179.3(4) . . . . ?
N1 C9 C10 N2 -4.6(7) . . . . ?
N2 C11 C12 O4 -45.4(6) . . . . ?
N2 C11 C12 C13 -165.7(5) . . . . ?
N3 C24 C25 O2 -47.2(5) . . . . ?
N3 C24 C25 C26 -169.3(4) . . . . ?
N4 C22 C23 N3 -4.9(7) . . . . ?
N5 C37 C38 O3 -46.6(6) . . . . ?
N5 C37 C38 C39 -167.5(5) . . . . ?
N6 C31 C32 O6 1.8(7) . . . . ?
N6 C31 C32 C27 179.8(5) . . . . ?
N6 C35 C36 N5 -6.5(8) . . . . ?
C1 C2 C3 C4 -1.2(9) . . . . ?
C2 C1 C6 N1 -177.7(4) . . . . ?
C2 C1 C6 C5 0.8(7) . . . . ?
C2 C3 C4 C5 0.8(9) . . . . ?
C3 C4 C5 C6 0.4(8) . . . . ?
C3 C4 C5 C7 179.1(6) . . . . ?
C4 C5 C6 N1 177.2(5) . . . . ?
C4 C5 C6 C1 -1.2(8) . . . . ?
C4 C5 C7 C8 -176.7(6) . . . . ?
C5 C7 C8 C9 -1.1(9) . . . . ?
C6 N1 C9 C8 0.8(7) . . . . ?
C6 N1 C9 C10 -175.6(4) . . . . ?
C6 C1 C2 C3 0.4(7) . . . . ?
C6 C5 C7 C8 2.0(8) . . . . ?
C7 C5 C6 N1 -1.6(7) . . . . ?
C7 C5 C6 C1 180.0(5) . . . . ?
C7 C8 C9 N1 -0.4(9) . . . . ?
C7 C8 C9 C10 175.5(6) . . . . ?
C8 C9 C10 N2 179.2(5) . . . . ?
C9 N1 C6 C1 178.7(4) . . . . ?
C9 N1 C6 C5 0.3(7) . . . . ?
C10 N2 C11 C12 -134.3(5) . . . . ?
C11 N2 C10 C9 177.1(5) . . . . ?
C11 C12 C13 O7 174.4(4) . . . . ?
C14 C15 C16 C17 3.8(8) . . . . ?
C15 C14 C19 N4 176.6(4) . . . . ?
C15 C14 C19 C18 -1.1(7) . . . . ?
C15 C16 C17 C18 -3.0(8) . . . . ?
C16 C17 C18 C19 0.2(7) . . . . ?
C16 C17 C18 C20 -178.2(5) . . . . ?
C17 C18 C19 N4 -175.7(4) . . . . ?
C17 C18 C19 C14 1.8(7) . . . . ?
C17 C18 C20 C21 176.3(5) . . . . ?
C18 C20 C21 C22 0.3(8) . . . . ?
C19 N4 C22 C21 -0.2(7) . . . . ?
C19 N4 C22 C23 179.3(4) . . . . ?
C19 C14 C15 C16 -1.7(7) . . . . ?
C19 C18 C20 C21 -2.1(8) . . . . ?
C20 C18 C19 N4 2.8(7) . . . . ?
C20 C18 C19 C14 -179.6(4) . . . . ?
C20 C21 C22 N4 0.9(8) . . . . ?
C20 C21 C22 C23 -178.6(5) . . . . ?
C21 C22 C23 N3 174.6(5) . . . . ?
C22 N4 C19 C14 -179.4(4) . . . . ?
C22 N4 C19 C18 -1.7(7) . . . . ?
C23 N3 C24 C25 -132.0(5) . . . . ?
C24 N3 C23 C22 176.3(4) . . . . ?
C24 C25 C26 O9 172.8(4) . . . . ?
C27 C28 C29 C30 -0.6(11) . . . . ?
C28 C27 C32 O6 175.4(5) . . . . ?
C28 C27 C32 C31 -2.4(8) . . . . ?
C28 C29 C30 C31 -2.5(10) . . . . ?
C28 C29 C30 C33 178.2(7) . . . . ?
C29 C30 C31 N6 -177.3(5) . . . . ?
C29 C30 C31 C32 3.3(8) . . . . ?
C29 C30 C33 C34 179.0(7) . . . . ?
C30 C31 C32 O6 -178.7(5) . . . . ?
C30 C31 C32 C27 -0.8(8) . . . . ?
C30 C33 C34 C35 -1.5(10) . . . . ?
C31 N6 C35 C34 -0.2(8) . . . . ?
C31 N6 C35 C36 179.3(5) . . . . ?
C31 C30 C33 C34 -0.3(10) . . . . ?
C32 C27 C28 C29 3.2(10) . . . . ?
C33 C30 C31 N6 2.0(8) . . . . ?
C33 C30 C31 C32 -177.4(5) . . . . ?
C33 C34 C35 N6 1.9(10) . . . . ?
C33 C34 C35 C36 -177.6(6) . . . . ?
C34 C35 C36 N5 173.0(6) . . . . ?
C35 N6 C31 C30 -1.8(8) . . . . ?
C35 N6 C31 C32 177.7(5) . . . . ?
C36 N5 C37 C38 -135.6(6) . . . . ?
C37 N5 C36 C35 178.5(5) . . . . ?
C37 C38 C39 O5 174.0(4) . . . . ?
